data_7102700
loop_
_publ_author_name
'Cameron, Thomas M'
'Gordon, John C'
'Scott, Brian L'
'Tumas, William'

_publ_section_title
;
 C-H activation of a 2,2[prime or minute]-bipyridine ligand within
 (mono)pentamethylcyclopentadienyl lutetium complexes.
;
_journal_issue 12
_journal_name_full 'Chemical communications (Cambridge, England)'
_journal_page_first 1398
_journal_page_last 1399
_journal_paper_doi 10.1039/b405039h
_journal_year 2004
_chemical_formula_sum 'C37 H52 Lu N3 O Si'
_chemical_formula_weight 757.88
_chemical_name_systematic
;
?
;
_space_group_IT_number 14
_symmetry_cell_setting monoclinic
_symmetry_space_group_name_Hall '-P 2ybc'
_symmetry_space_group_name_H-M 'P 1 21/c 1'
_atom_sites_solution_hydrogens geom
_atom_sites_solution_primary direct
_atom_sites_solution_secondary difmap
_audit_creation_method SHELXL-97
_cell_angle_alpha 90.00
_cell_angle_beta 106.877(6)
_cell_angle_gamma 90.00
_cell_formula_units_Z 4
_cell_length_a 11.390(4)
_cell_length_b 19.073(6)
_cell_length_c 17.675(5)
_cell_measurement_temperature 203(2)
_cell_volume 3674.4(19)
_computing_cell_refinement 'Bruker SAINT (v. 5.00, Bruker 1998)'
_computing_data_collection 'Siemens SMART (v. 4.202, Siemens 1996)'
_computing_data_reduction 'Bruker SAINT (v. 5.00, Bruker 1998)'
_computing_molecular_graphics 'Bruker AXS SHEXTL (v. 5.10)'
_computing_publication_material 'SHELXL-97 (Sheldrick, 1997)'
_computing_structure_refinement 'SHELXL-97 (Sheldrick, 1997)'
_computing_structure_solution 'SHELXS-97 (Sheldrick, 1990)'
_diffrn_ambient_temperature 203(2)
_diffrn_measured_fraction_theta_full 0.946
_diffrn_measured_fraction_theta_max 0.946
_diffrn_measurement_device_type 'Bruker P4/CCD'
_diffrn_measurement_method '\f scans'
_diffrn_radiation_monochromator graphite
_diffrn_radiation_source 'fine-focus sealed tube'
_diffrn_radiation_type MoK\a
_diffrn_radiation_wavelength 0.71073
_diffrn_reflns_av_R_equivalents 0.0209
_diffrn_reflns_av_sigmaI/netI 0.0164
_diffrn_reflns_limit_h_max 13
_diffrn_reflns_limit_h_min -13
_diffrn_reflns_limit_k_max 22
_diffrn_reflns_limit_k_min -22
_diffrn_reflns_limit_l_max 21
_diffrn_reflns_limit_l_min -21
_diffrn_reflns_number 22928
_diffrn_reflns_theta_full 25.35
_diffrn_reflns_theta_max 25.35
_diffrn_reflns_theta_min 1.61
_diffrn_standards_decay_% '< 2'
_exptl_absorpt_coefficient_mu 2.750
_exptl_absorpt_correction_T_max 0.6093
_exptl_absorpt_correction_T_min 0.4549
_exptl_absorpt_correction_type empirical
_exptl_absorpt_process_details 'SADABS (Sheldrick, 1996)'
_exptl_crystal_colour orange
_exptl_crystal_density_diffrn 1.370
_exptl_crystal_density_method 'not measured'
_exptl_crystal_description Octahedron
_exptl_crystal_F_000 1552
_exptl_crystal_size_max 0.34
_exptl_crystal_size_mid 0.22
_exptl_crystal_size_min 0.20
_refine_diff_density_max 0.865
_refine_diff_density_min -0.928
_refine_diff_density_rms 0.081
_refine_ls_extinction_method none
_refine_ls_goodness_of_fit_ref 1.793
_refine_ls_hydrogen_treatment mixed
_refine_ls_matrix_type full
_refine_ls_number_parameters 391
_refine_ls_number_reflns 6369
_refine_ls_number_restraints 0
_refine_ls_restrained_S_all 1.793
_refine_ls_R_factor_all 0.0379
_refine_ls_R_factor_gt 0.0326
_refine_ls_shift/su_max 0.002
_refine_ls_shift/su_mean 0.000
_refine_ls_structure_factor_coef Fsqd
_refine_ls_weighting_details 'calc w=1/[\s^2^(Fo^2^)+(0.0311P)^2^+0.0000P] where P=(Fo^2^+2Fc^2^)/3'
_refine_ls_weighting_scheme calc
_refine_ls_wR_factor_gt 0.0785
_refine_ls_wR_factor_ref 0.0796
_reflns_number_gt 5783
_reflns_number_total 6369
_reflns_threshold_expression >2sigma(I)
_cod_data_source_file b405039h.txt
_cod_data_source_block ccd780
_cod_original_sg_symbol_H-M 'P 21/c'
_cod_database_code 7102700

loop_
_symmetry_equiv_pos_as_xyz
'x, y, z'
'-x, y+1/2, -z+1/2'
'-x, -y, -z'
'x, -y-1/2, z-1/2'

loop_
_atom_site_label
_atom_site_type_symbol
_atom_site_fract_x
_atom_site_fract_y
_atom_site_fract_z
_atom_site_U_iso_or_equiv
_atom_site_adp_type
_atom_site_occupancy
_atom_site_symmetry_multiplicity
_atom_site_calc_flag
_atom_site_refinement_flags
Lu1 Lu 0.729753(13) 0.170688(7) 0.398701(9) 0.02564(7) Uani 1 1 d .
Si1 Si 1.03717(12) 0.37690(7) 0.38063(8) 0.0458(3) Uani 1 1 d .
O1 O 0.8704(2) 0.24447(14) 0.40464(17) 0.0336(6) Uani 1 1 d .
N1 N 0.5513(3) 0.17557(16) 0.4500(2) 0.0327(8) Uani 1 1 d .
N2 N 0.7566(3) 0.24181(16) 0.5118(2) 0.0309(7) Uani 1 1 d .
N3 N 0.5943(3) 0.17581(17) 0.2784(2) 0.0333(8) Uani 1 1 d .
HN3 H 0.597(6) 0.142(3) 0.261(4) 0.080 Uiso 1 1 d .
C1 C 0.8934(4) 0.0742(2) 0.4052(3) 0.0379(10) Uani 1 1 d .
C2 C 0.7795(4) 0.0434(2) 0.3602(3) 0.0369(10) Uani 1 1 d .
C3 C 0.7080(4) 0.03320(19) 0.4127(3) 0.0339(9) Uani 1 1 d .
C4 C 0.7748(4) 0.0576(2) 0.4887(3) 0.0334(9) Uani 1 1 d .
C5 C 0.8899(4) 0.0823(2) 0.4839(3) 0.0362(10) Uani 1 1 d .
C6 C 1.0011(4) 0.0900(3) 0.3758(4) 0.0612(15) Uani 1 1 d .
H6A H 0.9802 0.0806 0.3202 0.092 Uiso 1 1 calc R
H6B H 1.0692 0.0612 0.4033 0.092 Uiso 1 1 calc R
H6C H 1.0231 0.1385 0.3852 0.092 Uiso 1 1 calc R
C7 C 0.7486(5) 0.0186(2) 0.2770(3) 0.0528(12) Uani 1 1 d .
H7A H 0.6669 -0.0001 0.2614 0.079 Uiso 1 1 calc R
H7B H 0.8055 -0.0172 0.2727 0.079 Uiso 1 1 calc R
H7C H 0.7536 0.0572 0.2432 0.079 Uiso 1 1 calc R
C8 C 0.5846(4) -0.0035(2) 0.3923(3) 0.0500(12) Uani 1 1 d .
H8A H 0.5594 -0.0154 0.3372 0.075 Uiso 1 1 calc R
H8B H 0.5249 0.0271 0.4035 0.075 Uiso 1 1 calc R
H8C H 0.5914 -0.0454 0.4233 0.075 Uiso 1 1 calc R
C9 C 0.7369(5) 0.0531(2) 0.5636(3) 0.0503(12) Uani 1 1 d .
H9A H 0.6542 0.0359 0.5514 0.075 Uiso 1 1 calc R
H9B H 0.7414 0.0988 0.5870 0.075 Uiso 1 1 calc R
H9C H 0.7909 0.0217 0.6001 0.075 Uiso 1 1 calc R
C10 C 0.9948(4) 0.1080(3) 0.5510(3) 0.0565(14) Uani 1 1 d .
H10A H 0.9708 0.1086 0.5988 0.085 Uiso 1 1 calc R
H10B H 1.0168 0.1546 0.5396 0.085 Uiso 1 1 calc R
H10C H 1.0639 0.0774 0.5576 0.085 Uiso 1 1 calc R
C11 C 0.4422(4) 0.1493(2) 0.4101(3) 0.0384(10) Uani 1 1 d .
H11 H 0.4330 0.1313 0.3598 0.046 Uiso 1 1 calc R
C12 C 0.3429(4) 0.1473(3) 0.4391(3) 0.0490(12) Uani 1 1 d .
H12 H 0.2687 0.1282 0.4094 0.059 Uiso 1 1 calc R
C13 C 0.3559(5) 0.1745(2) 0.5131(4) 0.0518(13) Uani 1 1 d .
H13 H 0.2905 0.1735 0.5347 0.062 Uiso 1 1 calc R
C14 C 0.4667(4) 0.2033(2) 0.5551(3) 0.0451(11) Uani 1 1 d .
H14 H 0.4768 0.2220 0.6052 0.054 Uiso 1 1 calc R
C15 C 0.5630(4) 0.2040(2) 0.5218(3) 0.0353(9) Uani 1 1 d .
C16 C 0.6827(4) 0.23829(19) 0.5594(3) 0.0335(9) Uani 1 1 d .
C17 C 0.7163(4) 0.2682(2) 0.6332(3) 0.0452(11) Uani 1 1 d .
H17 H 0.6649 0.2655 0.6655 0.054 Uiso 1 1 calc R
C18 C 0.8287(5) 0.3026(3) 0.6590(3) 0.0511(12) Uani 1 1 d .
H18 H 0.8545 0.3214 0.7097 0.061 Uiso 1 1 calc R
C19 C 0.9018(5) 0.3088(2) 0.6092(3) 0.0449(11) Uani 1 1 d .
H19 H 0.9760 0.3327 0.6255 0.054 Uiso 1 1 calc R
C20 C 0.8625(4) 0.2786(2) 0.5345(3) 0.0363(10) Uani 1 1 d .
C21 C 0.4801(4) 0.2070(2) 0.2454(3) 0.0343(9) Uani 1 1 d .
C22 C 0.3818(4) 0.1712(2) 0.1907(3) 0.0423(11) Uani 1 1 d .
C23 C 0.2696(4) 0.2060(3) 0.1604(3) 0.0521(13) Uani 1 1 d .
H23 H 0.2055 0.1827 0.1244 0.063 Uiso 1 1 calc R
C24 C 0.2507(5) 0.2736(3) 0.1821(3) 0.0606(15) Uani 1 1 d .
H24 H 0.1753 0.2955 0.1610 0.073 Uiso 1 1 calc R
C25 C 0.3454(5) 0.3079(3) 0.2353(3) 0.0554(13) Uani 1 1 d .
H25 H 0.3328 0.3534 0.2504 0.066 Uiso 1 1 calc R
C26 C 0.4598(4) 0.2768(2) 0.2674(3) 0.0418(10) Uani 1 1 d .
C27 C 0.3965(4) 0.0973(3) 0.1642(3) 0.0546(13) Uani 1 1 d .
H27 H 0.4500 0.0729 0.2101 0.065 Uiso 1 1 calc R
C28 C 0.4605(6) 0.0947(3) 0.1003(4) 0.0724(17) Uani 1 1 d .
H28A H 0.4680 0.0468 0.0857 0.109 Uiso 1 1 calc R
H28B H 0.5407 0.1151 0.1198 0.109 Uiso 1 1 calc R
H28C H 0.4135 0.1205 0.0550 0.109 Uiso 1 1 calc R
C29 C 0.2776(5) 0.0554(3) 0.1381(4) 0.088(2) Uani 1 1 d .
H29A H 0.2946 0.0091 0.1228 0.132 Uiso 1 1 calc R
H29B H 0.2212 0.0783 0.0940 0.132 Uiso 1 1 calc R
H29C H 0.2421 0.0524 0.1811 0.132 Uiso 1 1 calc R
C30 C 0.5614(5) 0.3206(2) 0.3225(3) 0.0485(12) Uani 1 1 d .
H30 H 0.6266 0.2878 0.3491 0.058 Uiso 1 1 calc R
C31 C 0.5235(6) 0.3582(3) 0.3868(4) 0.0729(17) Uani 1 1 d .
H31A H 0.5922 0.3839 0.4194 0.109 Uiso 1 1 calc R
H31B H 0.4965 0.3246 0.4185 0.109 Uiso 1 1 calc R
H31C H 0.4578 0.3901 0.3633 0.109 Uiso 1 1 calc R
C32 C 0.6165(5) 0.3699(3) 0.2749(4) 0.0669(15) Uani 1 1 d .
H32A H 0.6812 0.3966 0.3100 0.100 Uiso 1 1 calc R
H32B H 0.5542 0.4012 0.2449 0.100 Uiso 1 1 calc R
H32C H 0.6490 0.3433 0.2395 0.100 Uiso 1 1 calc R
C33 C 0.9299(4) 0.2836(2) 0.4716(3) 0.0357(9) Uani 1 1 d .
H33 H 1.0121 0.2638 0.4939 0.043 Uiso 1 1 calc R
C34 C 0.9447(4) 0.3616(2) 0.4520(3) 0.0400(10) Uani 1 1 d .
H34A H 0.9838 0.3863 0.5008 0.048 Uiso 1 1 calc R
H34B H 0.8638 0.3817 0.4299 0.048 Uiso 1 1 calc R
C35 C 1.0919(7) 0.4698(3) 0.3943(4) 0.093(2) Uani 1 1 d .
H35A H 1.0226 0.5008 0.3811 0.139 Uiso 1 1 calc R
H35B H 1.1425 0.4791 0.3605 0.139 Uiso 1 1 calc R
H35C H 1.1387 0.4770 0.4484 0.139 Uiso 1 1 calc R
C36 C 1.1694(6) 0.3160(4) 0.4043(4) 0.083(2) Uani 1 1 d .
H36A H 1.2165 0.3219 0.4585 0.125 Uiso 1 1 calc R
H36B H 1.2201 0.3259 0.3706 0.125 Uiso 1 1 calc R
H36C H 1.1402 0.2686 0.3959 0.125 Uiso 1 1 calc R
C37 C 0.9466(6) 0.3654(4) 0.2766(4) 0.0799(18) Uani 1 1 d .
H37A H 0.8788 0.3975 0.2641 0.120 Uiso 1 1 calc R
H37B H 0.9163 0.3182 0.2685 0.120 Uiso 1 1 calc R
H37C H 0.9976 0.3745 0.2429 0.120 Uiso 1 1 calc R

loop_
_atom_site_aniso_label
_atom_site_aniso_U_11
_atom_site_aniso_U_22
_atom_site_aniso_U_33
_atom_site_aniso_U_23
_atom_site_aniso_U_13
_atom_site_aniso_U_12
Lu1 0.02486(10) 0.02743(10) 0.02419(12) 0.00028(7) 0.00643(7) 0.00087(6)
Si1 0.0486(7) 0.0497(7) 0.0401(8) 0.0012(6) 0.0143(6) -0.0090(6)
O1 0.0348(15) 0.0354(15) 0.0314(17) -0.0061(12) 0.0111(13) -0.0068(12)
N1 0.0307(18) 0.0323(18) 0.037(2) 0.0053(14) 0.0123(16) 0.0023(14)
N2 0.0328(17) 0.0313(17) 0.028(2) -0.0001(14) 0.0088(16) 0.0015(14)
N3 0.0340(18) 0.0361(19) 0.027(2) 0.0013(15) 0.0045(16) 0.0036(16)
C1 0.034(2) 0.0235(19) 0.058(3) 0.0059(18) 0.016(2) 0.0067(16)
C2 0.039(2) 0.033(2) 0.037(3) -0.0011(18) 0.009(2) 0.0067(17)
C3 0.031(2) 0.0244(19) 0.044(3) 0.0027(17) 0.007(2) -0.0006(15)
C4 0.036(2) 0.029(2) 0.031(3) 0.0070(17) 0.0043(19) 0.0035(17)
C5 0.032(2) 0.028(2) 0.040(3) 0.0055(17) -0.0018(19) 0.0034(16)
C6 0.043(3) 0.057(3) 0.094(5) 0.011(3) 0.036(3) 0.013(2)
C7 0.077(3) 0.034(2) 0.047(3) -0.008(2) 0.019(3) 0.009(2)
C8 0.044(3) 0.036(2) 0.062(4) 0.000(2) 0.003(2) -0.011(2)
C9 0.065(3) 0.044(3) 0.044(3) 0.015(2) 0.018(3) 0.011(2)
C10 0.043(3) 0.049(3) 0.057(4) 0.002(2) -0.019(2) 0.002(2)
C11 0.034(2) 0.040(2) 0.039(3) 0.0076(19) 0.009(2) 0.0018(18)
C12 0.033(2) 0.052(3) 0.064(4) 0.007(2) 0.017(2) 0.000(2)
C13 0.039(3) 0.056(3) 0.070(4) 0.010(3) 0.031(3) 0.005(2)
C14 0.051(3) 0.051(3) 0.041(3) 0.005(2) 0.026(2) 0.009(2)
C15 0.036(2) 0.036(2) 0.035(3) 0.0078(18) 0.013(2) 0.0087(18)
C16 0.041(2) 0.029(2) 0.033(3) 0.0035(17) 0.013(2) 0.0051(17)
C17 0.058(3) 0.045(3) 0.037(3) -0.002(2) 0.022(2) 0.004(2)
C18 0.076(4) 0.047(3) 0.029(3) -0.010(2) 0.013(3) -0.001(2)
C19 0.055(3) 0.041(2) 0.035(3) -0.0084(19) 0.006(2) -0.008(2)
C20 0.041(2) 0.033(2) 0.034(3) 0.0022(18) 0.010(2) 0.0038(18)
C21 0.032(2) 0.042(2) 0.030(3) 0.0098(18) 0.0095(19) 0.0044(18)
C22 0.037(2) 0.049(3) 0.035(3) 0.017(2) 0.002(2) -0.0005(19)
C23 0.037(2) 0.065(3) 0.047(3) 0.015(2) 0.000(2) -0.001(2)
C24 0.040(3) 0.082(4) 0.052(4) 0.022(3) 0.001(3) 0.020(3)
C25 0.058(3) 0.056(3) 0.050(4) 0.011(2) 0.012(3) 0.023(3)
C26 0.044(2) 0.046(2) 0.034(3) 0.010(2) 0.008(2) 0.009(2)
C27 0.046(3) 0.048(3) 0.052(4) 0.011(2) -0.012(2) -0.009(2)
C28 0.093(5) 0.060(3) 0.056(4) -0.013(3) 0.008(3) -0.002(3)
C29 0.078(4) 0.061(4) 0.099(6) 0.007(4) -0.016(4) -0.026(3)
C30 0.054(3) 0.040(3) 0.045(3) 0.005(2) 0.003(2) 0.016(2)
C31 0.098(5) 0.066(4) 0.050(4) -0.005(3) 0.015(3) 0.009(3)
C32 0.067(4) 0.074(4) 0.055(4) -0.003(3) 0.011(3) -0.013(3)
C33 0.035(2) 0.034(2) 0.037(3) 0.0007(18) 0.009(2) -0.0011(17)
C34 0.046(3) 0.030(2) 0.043(3) -0.0030(19) 0.011(2) -0.0062(19)
C35 0.131(6) 0.076(4) 0.081(5) 0.002(3) 0.048(5) -0.044(4)
C36 0.057(4) 0.118(5) 0.083(5) 0.016(4) 0.033(4) 0.017(4)
C37 0.083(4) 0.108(5) 0.050(4) -0.006(3) 0.019(3) -0.014(4)

loop_
_atom_type_symbol
_atom_type_description
_atom_type_scat_dispersion_real
_atom_type_scat_dispersion_imag
_atom_type_scat_source
C C 0.0033 0.0016 'International Tables Vol C Tables 4.2.6.8 and 6.1.1.4'
H H 0.0000 0.0000 'International Tables Vol C Tables 4.2.6.8 and 6.1.1.4'
N N 0.0061 0.0033 'International Tables Vol C Tables 4.2.6.8 and 6.1.1.4'
O O 0.0106 0.0060 'International Tables Vol C Tables 4.2.6.8 and 6.1.1.4'
Si Si 0.0817 0.0704 'International Tables Vol C Tables 4.2.6.8 and 6.1.1.4'
Lu Lu -0.4720 5.8584 'International Tables Vol C Tables 4.2.6.8 and 6.1.1.4'

loop_
_geom_angle_atom_site_label_1
_geom_angle_atom_site_label_2
_geom_angle_atom_site_label_3
_geom_angle
O1 Lu1 N3 108.78(12)
O1 Lu1 N2 70.42(11)
N3 Lu1 N2 131.58(12)
O1 Lu1 N1 130.81(10)
N3 Lu1 N1 86.16(13)
N2 Lu1 N1 65.40(11)
O1 Lu1 C1 86.88(12)
N3 Lu1 C1 111.15(14)
N2 Lu1 C1 117.03(13)
N1 Lu1 C1 132.11(12)
O1 Lu1 C5 90.51(12)
N3 Lu1 C5 138.44(13)
N2 Lu1 C5 89.18(13)
N1 Lu1 C5 108.99(13)
C1 Lu1 C5 31.41(14)
O1 Lu1 C2 114.29(12)
N3 Lu1 C2 86.29(13)
N2 Lu1 C2 139.95(13)
N1 Lu1 C2 113.22(12)
C1 Lu1 C2 31.90(13)
C5 Lu1 C2 52.16(14)
O1 Lu1 C4 120.17(12)
N3 Lu1 C4 124.61(13)
N2 Lu1 C4 90.26(12)
N1 Lu1 C4 81.10(11)
C1 Lu1 C4 51.94(13)
C5 Lu1 C4 31.31(12)
C2 Lu1 C4 51.85(13)
O1 Lu1 C3 138.08(11)
N3 Lu1 C3 94.28(13)
N2 Lu1 C3 118.81(13)
N1 Lu1 C3 83.88(11)
C1 Lu1 C3 51.74(12)
C5 Lu1 C3 51.48(13)
C2 Lu1 C3 31.05(13)
C4 Lu1 C3 31.05(13)
C37 Si1 C36 109.5(3)
C37 Si1 C35 108.1(3)
C36 Si1 C35 110.3(3)
C37 Si1 C34 112.9(3)
C36 Si1 C34 109.1(3)
C35 Si1 C34 106.9(3)
C33 O1 Lu1 125.0(2)
C11 N1 C15 118.0(4)
C11 N1 Lu1 122.3(3)
C15 N1 Lu1 119.7(3)
C20 N2 C16 120.2(4)
C20 N2 Lu1 115.8(3)
C16 N2 Lu1 123.1(3)
C21 N3 Lu1 135.8(3)
C5 C1 C2 108.1(4)
C5 C1 C6 125.5(4)
C2 C1 C6 126.2(5)
C5 C1 Lu1 75.0(2)
C2 C1 Lu1 75.2(2)
C6 C1 Lu1 119.5(3)
C3 C2 C1 107.0(4)
C3 C2 C7 126.2(4)
C1 C2 C7 126.4(4)
C3 C2 Lu1 75.4(2)
C1 C2 Lu1 72.9(2)
C7 C2 Lu1 122.9(3)
C2 C3 C4 109.0(4)
C2 C3 C8 125.3(4)
C4 C3 C8 125.6(4)
C2 C3 Lu1 73.5(2)
C4 C3 Lu1 74.0(2)
C8 C3 Lu1 122.6(3)
C3 C4 C5 107.6(4)
C3 C4 C9 127.0(4)
C5 C4 C9 125.2(4)
C3 C4 Lu1 74.9(2)
C5 C4 Lu1 73.4(2)
C9 C4 Lu1 121.3(3)
C1 C5 C4 108.3(4)
C1 C5 C10 124.8(4)
C4 C5 C10 126.8(4)
C1 C5 Lu1 73.6(2)
C4 C5 Lu1 75.3(2)
C10 C5 Lu1 120.4(3)
N1 C11 C12 123.7(5)
C11 C12 C13 118.3(5)
C12 C13 C14 119.4(4)
C13 C14 C15 119.2(5)
N1 C15 C14 121.4(4)
N1 C15 C16 115.1(3)
C14 C15 C16 123.4(4)
N2 C16 C17 121.2(4)
N2 C16 C15 113.6(4)
C17 C16 C15 125.1(4)
C16 C17 C18 118.9(4)
C19 C18 C17 120.0(5)
C18 C19 C20 118.9(4)
N2 C20 C19 120.6(4)
N2 C20 C33 114.3(4)
C19 C20 C33 125.1(4)
N3 C21 C22 122.1(4)
N3 C21 C26 119.4(4)
C22 C21 C26 118.5(4)
C23 C22 C21 118.7(4)
C23 C22 C27 119.7(4)
C21 C22 C27 121.6(4)
C24 C23 C22 122.4(5)
C23 C24 C25 118.8(5)
C24 C25 C26 122.1(5)
C25 C26 C21 119.6(5)
C25 C26 C30 118.2(4)
C21 C26 C30 122.2(4)
C22 C27 C28 112.6(4)
C22 C27 C29 114.5(5)
C28 C27 C29 109.6(5)
C31 C30 C32 112.2(5)
C31 C30 C26 114.2(5)
C32 C30 C26 110.2(4)
O1 C33 C20 111.1(3)
O1 C33 C34 112.4(3)
C20 C33 C34 109.5(3)
C33 C34 Si1 114.7(3)

loop_
_geom_bond_atom_site_label_1
_geom_bond_atom_site_label_2
_geom_bond_distance
Lu1 O1 2.112(3)
Lu1 N3 2.238(4)
Lu1 N2 2.360(3)
Lu1 N1 2.456(3)
Lu1 C1 2.598(4)
Lu1 C5 2.616(4)
Lu1 C2 2.628(4)
Lu1 C4 2.641(4)
Lu1 C3 2.652(4)
Si1 C37 1.842(6)
Si1 C36 1.851(6)
Si1 C35 1.870(6)
Si1 C34 1.886(4)
O1 C33 1.397(5)
N1 C11 1.336(6)
N1 C15 1.351(6)
N2 C20 1.351(5)
N2 C16 1.355(5)
N3 C21 1.395(5)
C1 C5 1.412(6)
C1 C2 1.436(6)
C1 C6 1.495(6)
C2 C3 1.413(6)
C2 C7 1.486(6)
C3 C4 1.417(6)
C3 C8 1.518(6)
C4 C5 1.419(6)
C4 C9 1.509(6)
C5 C10 1.501(6)
C11 C12 1.371(6)
C12 C13 1.376(8)
C13 C14 1.378(7)
C14 C15 1.388(6)
C15 C16 1.484(6)
C16 C17 1.373(6)
C17 C18 1.392(7)
C18 C19 1.380(7)
C19 C20 1.391(6)
C20 C33 1.526(6)
C21 C22 1.424(6)
C21 C26 1.423(6)
C22 C23 1.402(6)
C22 C27 1.509(7)
C23 C24 1.379(8)
C24 C25 1.374(8)
C25 C26 1.394(6)
C26 C30 1.527(7)
C27 C28 1.511(8)
C27 C29 1.525(7)
C30 C31 1.509(7)
C30 C32 1.515(7)
C33 C34 1.547(6)
